data_7243632
loop_
_publ_author_name
'Tominaga, Masahide'
'Shinkawa, Shoyo'
'Hyodo, Tadashi'
'Yamaguchi, Kentaro'

_publ_section_title
;
 Dynamic behavior of macrocycle-based organic frameworks in single-crystal
 to single-crystal guest exchanges
;
_journal_issue 40
_journal_name_full CrystEngComm
_journal_page_first 7039
_journal_page_last 7043
_journal_paper_doi 10.1039/D1CE01003D
_journal_volume 23
_journal_year 2021
_chemical_formula_sum 'C60 H64 Br4 N4 O6'
_chemical_formula_weight 1256.79
_space_group_crystal_system triclinic
_space_group_IT_number 2
_space_group_name_Hall '-P 1'
_space_group_name_H-M_alt 'P -1'
_atom_sites_solution_hydrogens geom
_audit_creation_method SHELXL-2018/3
_audit_update_record
;
2021-07-27 deposited with the CCDC.	2021-09-23 downloaded from the CCDC.
;
_cell_angle_alpha 72.604(5)
_cell_angle_beta 89.478(5)
_cell_angle_gamma 83.484(5)
_cell_formula_units_Z 1
_cell_length_a 7.803(2)
_cell_length_b 11.554(3)
_cell_length_c 15.741(4)
_cell_measurement_reflns_used 9742
_cell_measurement_temperature 100(2)
_cell_measurement_theta_max 78.44
_cell_measurement_theta_min 3.61
_cell_volume 1345.0(6)
_computing_cell_refinement 'SAINT (Bruker AXS, 2015)'
_computing_data_collection 'APEX3 (Bruker AXS, 2015)'
_computing_data_reduction 'SAINT (Bruker AXS, 2015)'
_computing_molecular_graphics 'ORTEP-3 for Windows (Farrugia, 1997)'
_computing_publication_material 'SHELXLE (H\"ubschle et al., 2011)'
_computing_structure_refinement 'SHELXL-2018/3 (Sheldrick, 2018)'
_computing_structure_solution 'SHELXT 2014/5 (Sheldrick, 2015)'
_diffrn_ambient_temperature 100(2)
_diffrn_detector_area_resol_mean 10.24
_diffrn_measured_fraction_theta_full 0.713
_diffrn_measured_fraction_theta_max 0.909
_diffrn_measurement_device_type 'BrukerD8 goniometer'
_diffrn_measurement_method 'omega and phi scans'
_diffrn_radiation_type CuK\a
_diffrn_radiation_wavelength 1.54178
_diffrn_reflns_av_R_equivalents 0.0320
_diffrn_reflns_av_unetI/netI 0.0328
_diffrn_reflns_Laue_measured_fraction_full 0.713
_diffrn_reflns_Laue_measured_fraction_max 0.909
_diffrn_reflns_limit_h_max 9
_diffrn_reflns_limit_h_min -9
_diffrn_reflns_limit_k_max 14
_diffrn_reflns_limit_k_min -14
_diffrn_reflns_limit_l_max 19
_diffrn_reflns_limit_l_min -17
_diffrn_reflns_number 16698
_diffrn_reflns_point_group_measured_fraction_full 0.713
_diffrn_reflns_point_group_measured_fraction_max 0.909
_diffrn_reflns_theta_full 25.000
_diffrn_reflns_theta_max 79.659
_diffrn_reflns_theta_min 6.786
_diffrn_source 'rotating-anode X-ray tube'
_exptl_absorpt_coefficient_mu 4.101
_exptl_absorpt_correction_T_max 0.7411
_exptl_absorpt_correction_T_min 0.6060
_exptl_absorpt_correction_type empirical
_exptl_absorpt_process_details 'SADABS Sheldrick 1996'
_exptl_crystal_colour colourless
_exptl_crystal_density_diffrn 1.552
_exptl_crystal_description prismatic
_exptl_crystal_F_000 640
_exptl_crystal_size_max 0.120
_exptl_crystal_size_mid 0.100
_exptl_crystal_size_min 0.100
_refine_diff_density_max 1.078
_refine_diff_density_min -1.031
_refine_diff_density_rms 0.291
_refine_ls_extinction_method none
_refine_ls_goodness_of_fit_ref 1.049
_refine_ls_hydrogen_treatment constr
_refine_ls_matrix_type full
_refine_ls_number_parameters 336
_refine_ls_number_reflns 5312
_refine_ls_number_restraints 0
_refine_ls_restrained_S_all 1.049
_refine_ls_R_factor_all 0.0402
_refine_ls_R_factor_gt 0.0334
_refine_ls_shift/su_max 0.001
_refine_ls_shift/su_mean 0.000
_refine_ls_structure_factor_coef Fsqd
_refine_ls_weighting_details 'w=1/[\s^2^(Fo^2^)+(0.0795P)^2^+2.8707P] where P=(Fo^2^+2Fc^2^)/3'
_refine_ls_weighting_scheme calc
_refine_ls_wR_factor_gt 0.1002
_refine_ls_wR_factor_ref 0.1356
_reflns_Friedel_coverage 0.000
_reflns_number_gt 5180
_reflns_number_total 5312
_reflns_threshold_expression 'I > 2\s(I)'
_cod_data_source_file d1ce01003d2.cif
_cod_data_source_block 1d
_cod_depositor_comments 'Adding full bibliography for 7243631--7243635.cif.'
_cod_database_code 7243632
_shelx_shelxl_version_number 2018/3
_shelx_space_group_comment
;
The symmetry employed for this shelxl refinement is uniquely defined
by the following loop, which should always be used as a source of
symmetry information in preference to the above space-group names.
They are only intended as comments.
;
_shelx_estimated_absorpt_t_min 0.639
_shelx_estimated_absorpt_t_max 0.685

loop_
_space_group_symop_operation_xyz
'x, y, z'
'-x, -y, -z'

loop_
_atom_site_label
_atom_site_type_symbol
_atom_site_fract_x
_atom_site_fract_y
_atom_site_fract_z
_atom_site_U_iso_or_equiv
_atom_site_adp_type
_atom_site_occupancy
_atom_site_site_symmetry_order
_atom_site_calc_flag
_atom_site_refinement_flags_posn
_atom_site_refinement_flags_adp
_atom_site_refinement_flags_occupancy
_atom_site_disorder_assembly
_atom_site_disorder_group
C1 C 0.1095(4) 0.2537(3) 0.07503(19) 0.0221(6) Uani 1 1 d . . . . .
H1A H 0.045358 0.182525 0.081512 0.027 Uiso 1 1 calc R U . . .
H1AB H 0.110693 0.299744 0.010964 0.027 Uiso 1 1 calc R U . . .
C2 C 0.2940(4) 0.2103(3) 0.11114(19) 0.0205(6) Uani 1 1 d . . . . .
H2 H 0.351771 0.156549 0.077416 0.025 Uiso 1 1 calc R U . . .
C3 C 0.3946(4) 0.3212(3) 0.09935(19) 0.0187(6) Uani 1 1 d . . . . .
H3A H 0.515005 0.292925 0.121620 0.022 Uiso 1 1 calc R U . . .
H3AB H 0.397183 0.367421 0.035392 0.022 Uiso 1 1 calc R U . . .
C4 C 0.3071(3) 0.4044(2) 0.15132(17) 0.0148(5) Uani 1 1 d . . . . .
C5 C 0.1210(4) 0.4459(2) 0.11520(18) 0.0170(5) Uani 1 1 d . . . . .
H5A H 0.122142 0.492744 0.051303 0.020 Uiso 1 1 calc R U . . .
H5AB H 0.062682 0.500251 0.147416 0.020 Uiso 1 1 calc R U . . .
C6 C 0.0208(4) 0.3356(3) 0.12662(19) 0.0192(6) Uani 1 1 d . . . . .
H6 H -0.099903 0.364598 0.102777 0.023 Uiso 1 1 calc R U . . .
C7 C 0.3035(4) 0.3284(2) 0.25093(18) 0.0154(5) Uani 1 1 d . . . . .
H7A H 0.423286 0.299754 0.274078 0.018 Uiso 1 1 calc R U . . .
H7AB H 0.249468 0.381167 0.285461 0.018 Uiso 1 1 calc R U . . .
C8 C 0.4080(4) 0.5132(3) 0.14255(17) 0.0158(5) Uani 1 1 d . . . . .
C9 C 0.5810(4) 0.4927(3) 0.1721(2) 0.0217(6) Uani 1 1 d . . . . .
H9 H 0.633582 0.411512 0.198161 0.026 Uiso 1 1 calc R U . . .
C10 C 0.6762(4) 0.5895(3) 0.1639(2) 0.0251(6) Uani 1 1 d . . . . .
H10 H 0.793842 0.574275 0.183212 0.030 Uiso 1 1 calc R U . . .
C11 C 0.6003(4) 0.7086(3) 0.12749(19) 0.0224(6) Uani 1 1 d . . . . .
C12 C 0.4288(4) 0.7300(3) 0.1006(2) 0.0223(6) Uani 1 1 d . . . . .
C13 C 0.3330(4) 0.6333(3) 0.10738(19) 0.0186(5) Uani 1 1 d . . . . .
H13 H 0.215466 0.649438 0.087821 0.022 Uiso 1 1 calc R U . . .
C14 C 0.7205(4) 0.8539(3) 0.17930(19) 0.0204(6) Uani 1 1 d . . . . .
C15 C 0.8412(4) 0.9370(3) 0.1674(2) 0.0275(7) Uani 1 1 d . . . . .
H15 H 0.906509 0.955105 0.114747 0.033 Uiso 1 1 calc R U . . .
C16 C 0.7699(4) 0.9611(3) 0.30116(18) 0.0186(6) Uani 1 1 d . . . . .
C17 C 0.6517(4) 0.8774(3) 0.31298(19) 0.0186(5) Uani 1 1 d . . . . .
H17 H 0.588325 0.857689 0.366211 0.022 Uiso 1 1 calc R U . . .
C18 C 0.7960(4) 0.9644(3) 0.45010(18) 0.0177(5) Uani 1 1 d . . . . .
C19 C 0.8690(4) 0.8440(3) 0.48584(19) 0.0199(6) Uani 1 1 d . . . . .
H19 H 0.917587 0.799526 0.447763 0.024 Uiso 1 1 calc R U . . .
C20 C 0.8705(4) 0.7887(3) 0.57749(19) 0.0190(6) Uani 1 1 d . . . . .
H20 H 0.920122 0.706200 0.600921 0.023 Uiso 1 1 calc R U . . .
C21 C 0.8016(4) 0.8505(3) 0.63606(18) 0.0163(5) Uani 1 1 d . . . . .
C22 C 0.7347(4) 0.9724(2) 0.59930(18) 0.0166(5) Uani 1 1 d . . . . .
H22 H 0.690580 1.018315 0.637297 0.020 Uiso 1 1 calc R U . . .
C23 C 0.7316(4) 1.0278(3) 0.50740(19) 0.0176(5) Uani 1 1 d . . . . .
C24 C 0.7981(4) 0.7832(2) 0.73553(18) 0.0160(5) Uani 1 1 d . . . . .
C25 C 0.9833(4) 0.7363(3) 0.77398(18) 0.0182(5) Uani 1 1 d . . . . .
H25A H 1.041138 0.682820 0.740935 0.022 Uiso 1 1 calc R U . . .
H25B H 1.050274 0.806300 0.766490 0.022 Uiso 1 1 calc R U . . .
C26 C 0.7088(4) 0.8631(3) 0.78922(19) 0.0196(6) Uani 1 1 d . . . . .
H26A H 0.589107 0.892315 0.766036 0.024 Uiso 1 1 calc R U . . .
H26B H 0.771030 0.935282 0.782287 0.024 Uiso 1 1 calc R U . . .
N1 N 0.8654(4) 0.9909(3) 0.22898(17) 0.0250(6) Uani 1 1 d . . . . .
N2 N 0.6256(3) 0.8241(2) 0.25076(16) 0.0191(5) Uani 1 1 d . . . . .
C1A C 0.6868(6) 0.5528(4) 0.4265(3) 0.0462(10) Uani 1 1 d . . . A -1
H1AA H 0.618678 0.608534 0.375572 0.069 Uiso 1 1 calc R U . A -1
H1AC H 0.691785 0.591709 0.473712 0.069 Uiso 1 1 calc R U . A -1
H1AD H 0.632762 0.477324 0.448910 0.069 Uiso 1 1 calc R U . A -1
C2A C 0.8648(5) 0.5239(3) 0.3979(3) 0.0357(8) Uani 1 1 d . . . A -1
H2AA H 0.931092 0.462085 0.447695 0.043 Uiso 1 1 calc R U . A -1
H2AB H 0.860003 0.489701 0.347474 0.043 Uiso 1 1 calc R U . A -1
C3A C 1.1113(5) 0.6142(4) 0.3341(3) 0.0398(9) Uani 1 1 d . . . A -1
H3AA H 1.095540 0.598176 0.276431 0.048 Uiso 1 1 calc R U . A -1
H3AC H 1.181607 0.542468 0.374438 0.048 Uiso 1 1 calc R U . A -1
C4A C 1.2030(5) 0.7258(5) 0.3199(3) 0.0452(10) Uani 1 1 d . . . A -1
H4AA H 1.311617 0.715344 0.289864 0.068 Uiso 1 1 calc R U . A -1
H4AB H 1.227407 0.737257 0.377667 0.068 Uiso 1 1 calc R U . A -1
H4AC H 1.129814 0.797488 0.283099 0.068 Uiso 1 1 calc R U . A -1
O1A O 0.9485(3) 0.6323(2) 0.37155(18) 0.0338(5) Uani 1 1 d . . . A -1
O1 O 0.7024(3) 0.8043(2) 0.11210(15) 0.0291(5) Uani 1 1 d . . . . .
O2 O 0.7924(3) 1.02565(19) 0.35971(13) 0.0247(5) Uani 1 1 d . . . . .
Br1 Br 0.32286(5) 0.89318(3) 0.05413(3) 0.03645(14) Uani 1 1 d . . . . .
Br2 Br 0.63500(4) 1.19370(3) 0.45948(2) 0.02253(13) Uani 1 1 d . . . . .

loop_
_atom_site_aniso_label
_atom_site_aniso_U_11
_atom_site_aniso_U_22
_atom_site_aniso_U_33
_atom_site_aniso_U_23
_atom_site_aniso_U_13
_atom_site_aniso_U_12
C1 0.0365(16) 0.0207(14) 0.0110(13) -0.0045(11) -0.0018(11) -0.0118(12)
C2 0.0346(15) 0.0158(13) 0.0137(13) -0.0068(11) 0.0034(11) -0.0078(11)
C3 0.0266(14) 0.0183(13) 0.0133(13) -0.0068(11) 0.0032(10) -0.0056(11)
C4 0.0209(13) 0.0135(12) 0.0104(12) -0.0034(10) -0.0005(9) -0.0046(10)
C5 0.0217(13) 0.0136(12) 0.0141(13) 0.0000(10) -0.0036(10) -0.0068(10)
C6 0.0246(13) 0.0186(14) 0.0142(13) -0.0018(11) -0.0047(10) -0.0094(11)
C7 0.0216(12) 0.0142(12) 0.0111(12) -0.0042(10) -0.0021(10) -0.0034(10)
C8 0.0206(13) 0.0191(13) 0.0101(12) -0.0061(10) 0.0012(10) -0.0074(10)
C9 0.0227(14) 0.0242(15) 0.0185(14) -0.0060(12) -0.0024(11) -0.0044(11)
C10 0.0216(14) 0.0351(17) 0.0212(15) -0.0097(13) -0.0010(11) -0.0104(12)
C11 0.0323(15) 0.0279(15) 0.0142(13) -0.0112(12) 0.0083(11) -0.0207(13)
C12 0.0319(15) 0.0193(14) 0.0178(14) -0.0066(11) 0.0031(11) -0.0084(12)
C13 0.0243(13) 0.0172(13) 0.0152(13) -0.0047(11) 0.0007(10) -0.0067(11)
C14 0.0273(14) 0.0243(14) 0.0137(13) -0.0085(11) 0.0016(11) -0.0120(12)
C15 0.0379(17) 0.0357(18) 0.0153(14) -0.0110(13) 0.0084(12) -0.0231(14)
C16 0.0300(14) 0.0157(13) 0.0111(13) -0.0038(10) -0.0016(10) -0.0068(11)
C17 0.0246(13) 0.0176(13) 0.0141(13) -0.0047(11) 0.0039(10) -0.0054(11)
C18 0.0276(14) 0.0172(13) 0.0095(12) -0.0032(10) 0.0002(10) -0.0102(11)
C19 0.0301(14) 0.0173(13) 0.0147(14) -0.0072(11) 0.0038(11) -0.0060(11)
C20 0.0277(14) 0.0145(13) 0.0146(14) -0.0042(11) 0.0007(11) -0.0019(11)
C21 0.0229(13) 0.0148(13) 0.0118(13) -0.0037(10) -0.0015(10) -0.0046(10)
C22 0.0236(13) 0.0142(13) 0.0134(13) -0.0051(10) -0.0002(10) -0.0051(10)
C23 0.0235(13) 0.0137(13) 0.0160(14) -0.0038(11) -0.0029(10) -0.0054(10)
C24 0.0248(13) 0.0127(12) 0.0104(12) -0.0026(10) -0.0006(10) -0.0039(10)
C25 0.0239(13) 0.0173(13) 0.0138(13) -0.0030(11) -0.0014(10) -0.0082(11)
C26 0.0328(15) 0.0139(13) 0.0127(13) -0.0042(11) 0.0014(11) -0.0040(11)
N1 0.0374(14) 0.0270(14) 0.0148(12) -0.0068(10) 0.0028(10) -0.0196(11)
N2 0.0220(11) 0.0207(12) 0.0169(12) -0.0067(10) 0.0018(9) -0.0089(9)
C1A 0.046(2) 0.0304(19) 0.056(3) -0.0030(18) 0.0066(19) -0.0062(16)
C2A 0.046(2) 0.0243(17) 0.0355(19) -0.0099(15) -0.0063(16) 0.0019(15)
C3A 0.0349(18) 0.054(2) 0.036(2) -0.0250(18) 0.0011(15) 0.0057(17)
C4A 0.0352(19) 0.066(3) 0.040(2) -0.024(2) 0.0054(16) -0.0066(18)
O1A 0.0344(12) 0.0293(13) 0.0400(14) -0.0157(11) 0.0035(10) 0.0013(10)
O1 0.0420(13) 0.0381(13) 0.0185(11) -0.0167(10) 0.0115(9) -0.0296(11)
O2 0.0495(13) 0.0162(10) 0.0105(10) -0.0040(8) 0.0000(9) -0.0126(9)
Br1 0.0460(2) 0.0160(2) 0.0457(3) -0.00445(16) 0.00366(17) -0.01011(15)
Br2 0.0341(2) 0.01408(18) 0.01720(19) -0.00160(12) -0.00435(12) -0.00185(12)

loop_
_atom_type_symbol
_atom_type_description
_atom_type_scat_dispersion_real
_atom_type_scat_dispersion_imag
_atom_type_scat_source
C C 0.0181 0.0091 'International Tables Vol C Tables 4.2.6.8 and 6.1.1.4'
H H 0.0000 0.0000 'International Tables Vol C Tables 4.2.6.8 and 6.1.1.4'
N N 0.0311 0.0180 'International Tables Vol C Tables 4.2.6.8 and 6.1.1.4'
O O 0.0492 0.0322 'International Tables Vol C Tables 4.2.6.8 and 6.1.1.4'
Br Br -0.6763 1.2805 'International Tables Vol C Tables 4.2.6.8 and 6.1.1.4'

loop_
_geom_angle_atom_site_label_1
_geom_angle_atom_site_label_2
_geom_angle_atom_site_label_3
_geom_angle
_geom_angle_site_symmetry_1
_geom_angle_site_symmetry_3
_geom_angle_publ_flag
C2 C1 C6 109.3(2) . . ?
C2 C1 H1A 109.8 . . ?
C6 C1 H1A 109.8 . . ?
C2 C1 H1AB 109.8 . . ?
C6 C1 H1AB 109.8 . . ?
H1A C1 H1AB 108.3 . . ?
C1 C2 C3 109.7(2) . . ?
C1 C2 C26 109.6(2) . 2_666 ?
C3 C2 C26 110.0(2) . 2_666 ?
C1 C2 H2 109.2 . . ?
C3 C2 H2 109.2 . . ?
C26 C2 H2 109.2 2_666 . ?
C4 C3 C2 109.6(2) . . ?
C4 C3 H3A 109.7 . . ?
C2 C3 H3A 109.7 . . ?
C4 C3 H3AB 109.7 . . ?
C2 C3 H3AB 109.7 . . ?
H3A C3 H3AB 108.2 . . ?
C8 C4 C5 111.5(2) . . ?
C8 C4 C3 110.4(2) . . ?
C5 C4 C3 108.2(2) . . ?
C8 C4 C7 109.4(2) . . ?
C5 C4 C7 109.0(2) . . ?
C3 C4 C7 108.2(2) . . ?
C4 C5 C6 110.7(2) . . ?
C4 C5 H5A 109.5 . . ?
C6 C5 H5A 109.5 . . ?
C4 C5 H5AB 109.5 . . ?
C6 C5 H5AB 109.5 . . ?
H5A C5 H5AB 108.1 . . ?
C1 C6 C5 109.1(2) . . ?
C1 C6 C25 109.9(2) . 2_666 ?
C5 C6 C25 109.5(2) . 2_666 ?
C1 C6 H6 109.4 . . ?
C5 C6 H6 109.4 . . ?
C25 C6 H6 109.4 2_666 . ?
C24 C7 C4 112.0(2) 2_666 . ?
C24 C7 H7A 109.2 2_666 . ?
C4 C7 H7A 109.2 . . ?
C24 C7 H7AB 109.2 2_666 . ?
C4 C7 H7AB 109.2 . . ?
H7A C7 H7AB 107.9 . . ?
C13 C8 C9 118.2(3) . . ?
C13 C8 C4 122.2(2) . . ?
C9 C8 C4 119.6(3) . . ?
C10 C9 C8 120.8(3) . . ?
C10 C9 H9 119.6 . . ?
C8 C9 H9 119.6 . . ?
C9 C10 C11 120.2(3) . . ?
C9 C10 H10 119.9 . . ?
C11 C10 H10 119.9 . . ?
C12 C11 C10 119.6(3) . . ?
C12 C11 O1 121.0(3) . . ?
C10 C11 O1 119.2(3) . . ?
C11 C12 C13 120.6(3) . . ?
C11 C12 Br1 119.6(2) . . ?
C13 C12 Br1 119.8(2) . . ?
C12 C13 C8 120.5(3) . . ?
C12 C13 H13 119.7 . . ?
C8 C13 H13 119.7 . . ?
N2 C14 O1 120.5(3) . . ?
N2 C14 C15 123.1(3) . . ?
O1 C14 C15 116.4(3) . . ?
N1 C15 C14 120.4(3) . . ?
N1 C15 H15 119.8 . . ?
C14 C15 H15 119.8 . . ?
N1 C16 O2 114.0(2) . . ?
N1 C16 C17 122.6(3) . . ?
O2 C16 C17 123.3(3) . . ?
N2 C17 C16 120.9(3) . . ?
N2 C17 H17 119.6 . . ?
C16 C17 H17 119.6 . . ?
C23 C18 O2 118.3(3) . . ?
C23 C18 C19 118.7(3) . . ?
O2 C18 C19 122.9(3) . . ?
C18 C19 C20 119.9(3) . . ?
C18 C19 H19 120.1 . . ?
C20 C19 H19 120.1 . . ?
C19 C20 C21 122.1(3) . . ?
C19 C20 H20 118.9 . . ?
C21 C20 H20 118.9 . . ?
C22 C21 C20 117.2(3) . . ?
C22 C21 C24 123.0(2) . . ?
C20 C21 C24 119.9(2) . . ?
C21 C22 C23 120.8(3) . . ?
C21 C22 H22 119.6 . . ?
C23 C22 H22 119.6 . . ?
C18 C23 C22 121.3(3) . . ?
C18 C23 Br2 119.1(2) . . ?
C22 C23 Br2 119.6(2) . . ?
C21 C24 C26 112.8(2) . . ?
C21 C24 C25 110.6(2) . . ?
C26 C24 C25 108.8(2) . . ?
C21 C24 C7 108.9(2) . 2_666 ?
C26 C24 C7 107.4(2) . 2_666 ?
C25 C24 C7 108.2(2) . 2_666 ?
C6 C25 C24 110.5(2) 2_666 . ?
C6 C25 H25A 109.5 2_666 . ?
C24 C25 H25A 109.5 . . ?
C6 C25 H25B 109.5 2_666 . ?
C24 C25 H25B 109.5 . . ?
H25A C25 H25B 108.1 . . ?
C24 C26 C2 110.5(2) . 2_666 ?
C24 C26 H26A 109.6 . . ?
C2 C26 H26A 109.6 2_666 . ?
C24 C26 H26B 109.6 . . ?
C2 C26 H26B 109.6 2_666 . ?
H26A C26 H26B 108.1 . . ?
C15 N1 C16 116.7(3) . . ?
C14 N2 C17 116.3(2) . . ?
C2A C1A H1AA 109.5 . . ?
C2A C1A H1AC 109.5 . . ?
H1AA C1A H1AC 109.5 . . ?
C2A C1A H1AD 109.5 . . ?
H1AA C1A H1AD 109.5 . . ?
H1AC C1A H1AD 109.5 . . ?
O1A C2A C1A 109.6(3) . . ?
O1A C2A H2AA 109.8 . . ?
C1A C2A H2AA 109.8 . . ?
O1A C2A H2AB 109.8 . . ?
C1A C2A H2AB 109.8 . . ?
H2AA C2A H2AB 108.2 . . ?
O1A C3A C4A 109.8(3) . . ?
O1A C3A H3AA 109.7 . . ?
C4A C3A H3AA 109.7 . . ?
O1A C3A H3AC 109.7 . . ?
C4A C3A H3AC 109.7 . . ?
H3AA C3A H3AC 108.2 . . ?
C3A C4A H4AA 109.5 . . ?
C3A C4A H4AB 109.5 . . ?
H4AA C4A H4AB 109.5 . . ?
C3A C4A H4AC 109.5 . . ?
H4AA C4A H4AC 109.5 . . ?
H4AB C4A H4AC 109.5 . . ?
C3A O1A C2A 112.5(3) . . ?
C14 O1 C11 117.4(2) . . ?
C16 O2 C18 118.3(2) . . ?

loop_
_geom_bond_atom_site_label_1
_geom_bond_atom_site_label_2
_geom_bond_distance
_geom_bond_site_symmetry_2
_geom_bond_publ_flag
C1 C2 1.525(4) . ?
C1 C6 1.527(4) . ?
C1 H1A 0.9900 . ?
C1 H1AB 0.9900 . ?
C2 C3 1.541(4) . ?
C2 C26 1.545(4) 2_666 ?
C2 H2 1.0000 . ?
C3 C4 1.540(4) . ?
C3 H3A 0.9900 . ?
C3 H3AB 0.9900 . ?
C4 C8 1.529(4) . ?
C4 C5 1.534(4) . ?
C4 C7 1.553(4) . ?
C5 C6 1.535(4) . ?
C5 H5A 0.9900 . ?
C5 H5AB 0.9900 . ?
C6 C25 1.538(4) 2_666 ?
C6 H6 1.0000 . ?
C7 C24 1.550(4) 2_666 ?
C7 H7A 0.9900 . ?
C7 H7AB 0.9900 . ?
C8 C13 1.392(4) . ?
C8 C9 1.404(4) . ?
C9 C10 1.385(4) . ?
C9 H9 0.9500 . ?
C10 C11 1.386(5) . ?
C10 H10 0.9500 . ?
C11 C12 1.379(5) . ?
C11 O1 1.398(3) . ?
C12 C13 1.391(4) . ?
C12 Br1 1.899(3) . ?
C13 H13 0.9500 . ?
C14 N2 1.321(4) . ?
C14 O1 1.361(3) . ?
C14 C15 1.392(4) . ?
C15 N1 1.325(4) . ?
C15 H15 0.9500 . ?
C16 N1 1.332(4) . ?
C16 O2 1.371(3) . ?
C16 C17 1.382(4) . ?
C17 N2 1.332(4) . ?
C17 H17 0.9500 . ?
C18 C23 1.381(4) . ?
C18 O2 1.386(3) . ?
C18 C19 1.391(4) . ?
C19 C20 1.392(4) . ?
C19 H19 0.9500 . ?
C20 C21 1.395(4) . ?
C20 H20 0.9500 . ?
C21 C22 1.394(4) . ?
C21 C24 1.527(4) . ?
C22 C23 1.395(4) . ?
C22 H22 0.9500 . ?
C23 Br2 1.905(3) . ?
C24 C26 1.536(4) . ?
C24 C25 1.546(4) . ?
C25 H25A 0.9900 . ?
C25 H25B 0.9900 . ?
C26 H26A 0.9900 . ?
C26 H26B 0.9900 . ?
C1A C2A 1.489(6) . ?
C1A H1AA 0.9800 . ?
C1A H1AC 0.9800 . ?
C1A H1AD 0.9800 . ?
C2A O1A 1.427(5) . ?
C2A H2AA 0.9900 . ?
C2A H2AB 0.9900 . ?
C3A O1A 1.417(4) . ?
C3A C4A 1.502(6) . ?
C3A H3AA 0.9900 . ?
C3A H3AC 0.9900 . ?
C4A H4AA 0.9800 . ?
C4A H4AB 0.9800 . ?
C4A H4AC 0.9800 . ?

loop_
_geom_torsion_atom_site_label_1
_geom_torsion_atom_site_label_2
_geom_torsion_atom_site_label_3
_geom_torsion_atom_site_label_4
_geom_torsion
_geom_torsion_site_symmetry_1
_geom_torsion_site_symmetry_2
_geom_torsion_site_symmetry_3
_geom_torsion_site_symmetry_4
_geom_torsion_publ_flag
C6 C1 C2 C3 -60.5(3) . . . . ?
C6 C1 C2 C26 60.3(3) . . . 2_666 ?
C1 C2 C3 C4 60.6(3) . . . . ?
C26 C2 C3 C4 -60.0(3) 2_666 . . . ?
C2 C3 C4 C8 178.4(2) . . . . ?
C2 C3 C4 C5 -59.2(3) . . . . ?
C2 C3 C4 C7 58.7(3) . . . . ?
C8 C4 C5 C6 -178.7(2) . . . . ?
C3 C4 C5 C6 59.7(3) . . . . ?
C7 C4 C5 C6 -57.8(3) . . . . ?
C2 C1 C6 C5 59.9(3) . . . . ?
C2 C1 C6 C25 -60.2(3) . . . 2_666 ?
C4 C5 C6 C1 -60.4(3) . . . . ?
C4 C5 C6 C25 60.0(3) . . . 2_666 ?
C8 C4 C7 C24 179.7(2) . . . 2_666 ?
C5 C4 C7 C24 57.5(3) . . . 2_666 ?
C3 C4 C7 C24 -60.0(3) . . . 2_666 ?
C5 C4 C8 C13 1.3(3) . . . . ?
C3 C4 C8 C13 121.6(3) . . . . ?
C7 C4 C8 C13 -119.4(3) . . . . ?
C5 C4 C8 C9 -179.9(2) . . . . ?
C3 C4 C8 C9 -59.6(3) . . . . ?
C7 C4 C8 C9 59.4(3) . . . . ?
C13 C8 C9 C10 -2.1(4) . . . . ?
C4 C8 C9 C10 179.1(3) . . . . ?
C8 C9 C10 C11 1.1(5) . . . . ?
C9 C10 C11 C12 0.8(4) . . . . ?
C9 C10 C11 O1 -174.1(3) . . . . ?
C10 C11 C12 C13 -1.9(4) . . . . ?
O1 C11 C12 C13 172.9(3) . . . . ?
C10 C11 C12 Br1 178.1(2) . . . . ?
O1 C11 C12 Br1 -7.1(4) . . . . ?
C11 C12 C13 C8 0.9(4) . . . . ?
Br1 C12 C13 C8 -179.0(2) . . . . ?
C9 C8 C13 C12 1.0(4) . . . . ?
C4 C8 C13 C12 179.8(3) . . . . ?
N2 C14 C15 N1 -0.2(6) . . . . ?
O1 C14 C15 N1 179.1(3) . . . . ?
N1 C16 C17 N2 -1.4(5) . . . . ?
O2 C16 C17 N2 174.8(3) . . . . ?
C23 C18 C19 C20 2.1(4) . . . . ?
O2 C18 C19 C20 179.0(3) . . . . ?
C18 C19 C20 C21 -0.4(5) . . . . ?
C19 C20 C21 C22 -1.9(4) . . . . ?
C19 C20 C21 C24 176.7(3) . . . . ?
C20 C21 C22 C23 2.4(4) . . . . ?
C24 C21 C22 C23 -176.2(3) . . . . ?
O2 C18 C23 C22 -178.6(3) . . . . ?
C19 C18 C23 C22 -1.6(4) . . . . ?
O2 C18 C23 Br2 1.9(4) . . . . ?
C19 C18 C23 Br2 178.9(2) . . . . ?
C21 C22 C23 C18 -0.7(4) . . . . ?
C21 C22 C23 Br2 178.8(2) . . . . ?
C22 C21 C24 C26 1.7(4) . . . . ?
C20 C21 C24 C26 -176.8(3) . . . . ?
C22 C21 C24 C25 -120.4(3) . . . . ?
C20 C21 C24 C25 61.1(3) . . . . ?
C22 C21 C24 C7 120.9(3) . . . 2_666 ?
C20 C21 C24 C7 -57.6(3) . . . 2_666 ?
C21 C24 C25 C6 -177.9(2) . . . 2_666 ?
C26 C24 C25 C6 57.7(3) . . . 2_666 ?
C7 C24 C25 C6 -58.7(3) 2_666 . . 2_666 ?
C21 C24 C26 C2 178.9(2) . . . 2_666 ?
C25 C24 C26 C2 -58.0(3) . . . 2_666 ?
C7 C24 C26 C2 58.9(3) 2_666 . . 2_666 ?
C14 C15 N1 C16 0.1(5) . . . . ?
O2 C16 N1 C15 -175.9(3) . . . . ?
C17 C16 N1 C15 0.6(5) . . . . ?
O1 C14 N2 C17 -179.8(3) . . . . ?
C15 C14 N2 C17 -0.6(5) . . . . ?
C16 C17 N2 C14 1.3(4) . . . . ?
C4A C3A O1A C2A -171.9(3) . . . . ?
C1A C2A O1A C3A -173.3(3) . . . . ?
N2 C14 O1 C11 -9.3(5) . . . . ?
C15 C14 O1 C11 171.4(3) . . . . ?
C12 C11 O1 C14 95.6(4) . . . . ?
C10 C11 O1 C14 -89.6(4) . . . . ?
N1 C16 O2 C18 -140.5(3) . . . . ?
C17 C16 O2 C18 43.0(4) . . . . ?
C23 C18 O2 C16 -147.4(3) . . . . ?
C19 C18 O2 C16 35.8(4) . . . . ?
